data_2210279
loop_
_publ_author_name
'Shi, Jing-Min'
'Chen, Ju-Na'
'Liu, Lian-Dong'

_publ_section_title
;
 Tris(3,3'-diamino-2,2'-bipyridine)manganese(II) dinitrate
;
_journal_coeditor_code HK2090
_journal_issue 9
_journal_name_full 'Acta Crystallographica Section E'
_journal_page_first m2151
_journal_page_last m2152
_journal_paper_doi 10.1107/S1600536806031114
_journal_volume 62
_journal_year 2006
_chemical_formula_iupac '[Mn (C10 H10 N4)3] (N O3)2'
_chemical_formula_moiety 'C30 H30 Mn N12 2+, 2N O3 -'
_chemical_formula_sum 'C30 H30 Mn N14 O6'
_chemical_formula_weight 737.62
_chemical_name_systematic
;
Tris(3,3'-diamino-2,2'-bipyridine)manganese(II) dinitrate
;
_space_group_IT_number 155
_symmetry_cell_setting trigonal
_symmetry_space_group_name_Hall 'R 3 2"'
_symmetry_space_group_name_H-M 'R 3 2 :H'
_atom_sites_solution_hydrogens geom
_atom_sites_solution_primary direct
_atom_sites_solution_secondary difmap
_audit_creation_method SHELXL-97
_cell_angle_alpha 90.00
_cell_angle_beta 90.00
_cell_angle_gamma 120.00
_cell_formula_units_Z 3
_cell_length_a 14.7149(16)
_cell_length_b 14.7149(16)
_cell_length_c 13.229(3)
_cell_measurement_reflns_used 1098
_cell_measurement_temperature 298(2)
_cell_measurement_theta_max 20.339
_cell_measurement_theta_min 2.219
_cell_volume 2480.7(7)
_computing_cell_refinement 'SAINT (Bruker, 1997)'
_computing_data_collection 'SMART (Bruker, 1997)'
_computing_data_reduction SAINT
_computing_molecular_graphics SHELXTL
_computing_publication_material SHELXTL
_computing_structure_refinement SHELXTL
_computing_structure_solution 'SHELXTL  (Bruker, 2001)'
_diffrn_ambient_temperature 298(2)
_diffrn_measured_fraction_theta_full 1.000
_diffrn_measured_fraction_theta_max 1.000
_diffrn_measurement_device_type 'Bruker SMART APEX CCD'
_diffrn_measurement_method '\f and \w'
_diffrn_radiation_monochromator graphite
_diffrn_radiation_source 'fine-focus sealed tube'
_diffrn_radiation_type MoK\a
_diffrn_radiation_wavelength 0.71073
_diffrn_reflns_av_R_equivalents 0.0490
_diffrn_reflns_av_sigmaI/netI 0.0283
_diffrn_reflns_limit_h_max 18
_diffrn_reflns_limit_h_min -13
_diffrn_reflns_limit_k_max 18
_diffrn_reflns_limit_k_min -16
_diffrn_reflns_limit_l_max 16
_diffrn_reflns_limit_l_min -15
_diffrn_reflns_number 4198
_diffrn_reflns_theta_full 25.95
_diffrn_reflns_theta_max 25.95
_diffrn_reflns_theta_min 2.22
_exptl_absorpt_coefficient_mu 0.466
_exptl_absorpt_correction_T_max 0.9126
_exptl_absorpt_correction_T_min 0.8428
_exptl_absorpt_correction_type multi-scan
_exptl_absorpt_process_details '(SADABS; Sheldrick, 1996)'
_exptl_crystal_colour yellow
_exptl_crystal_density_diffrn 1.481
_exptl_crystal_density_method 'not measured'
_exptl_crystal_description prism
_exptl_crystal_F_000 1143
_exptl_crystal_size_max 0.38
_exptl_crystal_size_mid 0.21
_exptl_crystal_size_min 0.20
_refine_diff_density_max 0.243
_refine_diff_density_min -0.137
_refine_ls_abs_structure_details 'Flack (1983), with 480 Friedel pairs'
_refine_ls_abs_structure_Flack 0.47(5)
_refine_ls_extinction_method none
_refine_ls_goodness_of_fit_ref 1.114
_refine_ls_hydrogen_treatment constr
_refine_ls_matrix_type full
_refine_ls_number_parameters 78
_refine_ls_number_reflns 615
_refine_ls_number_restraints 0
_refine_ls_restrained_S_all 1.114
_refine_ls_R_factor_all 0.0423
_refine_ls_R_factor_gt 0.0375
_refine_ls_shift/su_max 0.003
_refine_ls_shift/su_mean 0.001
_refine_ls_structure_factor_coef Fsqd
_refine_ls_weighting_details 'calc w=1/[\s^2^(Fo^2^)+(0.0557P)^2^] where P=(Fo^2^+2Fc^2^)/3'
_refine_ls_weighting_scheme calc
_refine_ls_wR_factor_gt 0.0870
_refine_ls_wR_factor_ref 0.0891
_reflns_number_gt 572
_reflns_number_total 615
_reflns_threshold_expression I>2\s(I)
_cod_data_source_file hk2090.cif
_cod_data_source_block I
_cod_original_cell_volume 2480.8(7)
_cod_original_sg_symbol_Hall 'R 3 2'
_cod_original_sg_symbol_H-M 'R 3 2'
_cod_database_code 2210279
_cod_database_fobs_code 2210279

loop_
_symmetry_equiv_pos_as_xyz
'x, y, z'
'-y, x-y, z'
'-x+y, -x, z'
'y, x, -z'
'x-y, -y, -z'
'-x, -x+y, -z'
'x+2/3, y+1/3, z+1/3'
'-y+2/3, x-y+1/3, z+1/3'
'-x+y+2/3, -x+1/3, z+1/3'
'y+2/3, x+1/3, -z+1/3'
'x-y+2/3, -y+1/3, -z+1/3'
'-x+2/3, -x+y+1/3, -z+1/3'
'x+1/3, y+2/3, z+2/3'
'-y+1/3, x-y+2/3, z+2/3'
'-x+y+1/3, -x+2/3, z+2/3'
'y+1/3, x+2/3, -z+2/3'
'x-y+1/3, -y+2/3, -z+2/3'
'-x+1/3, -x+y+2/3, -z+2/3'

loop_
_atom_site_type_symbol
_atom_site_label
_atom_site_fract_x
_atom_site_fract_y
_atom_site_fract_z
_atom_site_U_iso_or_equiv
_atom_site_adp_type
_atom_site_calc_flag
_atom_site_refinement_flags
_atom_site_occupancy
Mn Mn1 1.0000 1.0000 0.0000 0.0381(3) Uani d S 1
N N1 0.8489(2) 0.9409(2) 0.08403(18) 0.0430(7) Uani d . 1
C C1 0.7767(2) 0.9562(2) 0.0367(2) 0.0429(8) Uani d . 1
C C3 0.6406(3) 0.8140(4) 0.1305(3) 0.0677(10) Uani d . 1
H H3 0.5703 0.7708 0.1470 0.081 Uiso calc R 1
N N2 0.5925(2) 0.8884(3) -0.0063(3) 0.0816(12) Uani d . 1
H H2A 0.5275 0.8437 0.0046 0.098 Uiso calc R 1
H H2B 0.6099 0.9336 -0.0541 0.098 Uiso calc R 1
C C5 0.8199(3) 0.8673(3) 0.1543(3) 0.0566(9) Uani d . 1
H H5 0.8707 0.8572 0.1856 0.068 Uiso calc R 1
C C2 0.6686(3) 0.8874(3) 0.0528(3) 0.0555(9) Uani d . 1
C C4 0.7160(3) 0.8053(3) 0.1822(3) 0.0677(11) Uani d . 1
H H4 0.6978 0.7582 0.2356 0.081 Uiso calc R 1
N N3 0.3333 0.6667 0.0445(3) 0.0483(9) Uani d S 1
O O1 0.3971(2) 0.6352(2) 0.0446(2) 0.0737(8) Uani d . 1

loop_
_atom_site_aniso_label
_atom_site_aniso_U_11
_atom_site_aniso_U_22
_atom_site_aniso_U_33
_atom_site_aniso_U_12
_atom_site_aniso_U_13
_atom_site_aniso_U_23
Mn1 0.0309(4) 0.0309(4) 0.0525(6) 0.01546(18) 0.000 0.000
N1 0.0398(13) 0.0346(15) 0.0531(14) 0.0174(11) 0.0026(10) 0.0053(11)
C1 0.0359(16) 0.0328(15) 0.059(2) 0.0165(13) 0.0041(14) 0.0008(15)
C3 0.0426(17) 0.047(2) 0.093(2) 0.008(2) 0.0168(17) 0.015(2)
N2 0.0320(15) 0.065(2) 0.135(3) 0.0141(15) -0.0022(18) 0.020(2)
C5 0.056(2) 0.053(2) 0.061(2) 0.0277(18) 0.0024(17) 0.0095(17)
C2 0.0377(18) 0.0437(19) 0.085(2) 0.0198(15) 0.0054(17) 0.0024(17)
C4 0.067(3) 0.049(2) 0.071(2) 0.0167(18) 0.019(2) 0.0216(19)
N3 0.0442(14) 0.0442(14) 0.056(2) 0.0221(7) 0.000 0.000
O1 0.0551(17) 0.0605(18) 0.116(2) 0.0371(16) 0.0009(15) -0.0046(15)

loop_
_atom_type_symbol
_atom_type_description
_atom_type_scat_dispersion_real
_atom_type_scat_dispersion_imag
_atom_type_scat_source
C C 0.0033 0.0000 'International Tables Vol C Tables 4.2.6.8 and 6.1.1.4'
H H 0.0000 0.0000 'International Tables Vol C Tables 4.2.6.8 and 6.1.1.4'
N N 0.0061 0.0000 'International Tables Vol C Tables 4.2.6.8 and 6.1.1.4'
O O 0.0106 0.0000 'International Tables Vol C Tables 4.2.6.8 and 6.1.1.4'
Mn Mn 0.3368 0.0000 'International Tables Vol C Tables 4.2.6.8 and 6.1.1.4'

loop_
_geom_angle_atom_site_label_1
_geom_angle_atom_site_label_2
_geom_angle_atom_site_label_3
_geom_angle_site_symmetry_1
_geom_angle_site_symmetry_3
_geom_angle
_geom_angle_publ_flag
N1 Mn1 N1 3_675 5_675 92.53(14) yes
N1 Mn1 N1 3_675 4 167.54(14) yes
N1 Mn1 N1 5_675 4 97.44(8) yes
N1 Mn1 N1 3_675 2_765 97.44(8) ?
N1 Mn1 N1 5_675 2_765 167.54(14) ?
N1 Mn1 N1 4 2_765 73.76(12) yes
N1 Mn1 N1 3_675 . 97.44(8) ?
N1 Mn1 N1 5_675 . 73.76(12) ?
N1 Mn1 N1 4 . 92.53(14) ?
N1 Mn1 N1 2_765 . 97.44(8) ?
N1 Mn1 N1 3_675 6_765 73.76(12) ?
N1 Mn1 N1 5_675 6_765 97.44(8) ?
N1 Mn1 N1 4 6_765 97.44(8) ?
N1 Mn1 N1 2_765 6_765 92.53(14) ?
N1 Mn1 N1 . 6_765 167.54(14) ?
C5 N1 C1 . . 120.3(3) ?
C5 N1 Mn1 . . 121.1(2) ?
C1 N1 Mn1 . . 114.74(19) ?
N1 C1 C2 . . 120.8(3) ?
N1 C1 C1 . 5_675 114.48(19) ?
C2 C1 C1 . 5_675 124.6(2) ?
C4 C3 C2 . . 120.2(3) ?
C4 C3 H3 . . 119.9 ?
C2 C3 H3 . . 119.9 ?
C2 N2 H2A . . 120.0 ?
C2 N2 H2B . . 120.0 ?
H2A N2 H2B . . 120.0 ?
N1 C5 C4 . . 121.6(4) ?
N1 C5 H5 . . 119.2 ?
C4 C5 H5 . . 119.2 ?
N2 C2 C3 . . 120.1(3) ?
N2 C2 C1 . . 122.7(3) ?
C3 C2 C1 . . 117.2(3) ?
C3 C4 C5 . . 119.2(4) ?
C3 C4 H4 . . 120.4 ?
C5 C4 H4 . . 120.4 ?
O1 N3 O1 2_665 3_565 120.000(2) ?
O1 N3 O1 2_665 . 120.000(2) ?
O1 N3 O1 3_565 . 120.000(2) ?

loop_
_geom_bond_atom_site_label_1
_geom_bond_atom_site_label_2
_geom_bond_site_symmetry_2
_geom_bond_distance
_geom_bond_publ_flag
Mn1 N1 3_675 2.237(2) ?
Mn1 N1 5_675 2.237(2) ?
Mn1 N1 4 2.237(2) ?
Mn1 N1 2_765 2.237(2) ?
Mn1 N1 . 2.237(2) yes
Mn1 N1 6_765 2.237(2) ?
N1 C5 . 1.326(4) yes
N1 C1 . 1.344(4) yes
C1 C2 . 1.411(5) ?
C1 C1 5_675 1.481(6) ?
C3 C4 . 1.363(6) ?
C3 C2 . 1.395(5) ?
C3 H3 . 0.9300 ?
N2 C2 . 1.371(5) yes
N2 H2A . 0.8600 ?
N2 H2B . 0.8600 ?
C5 C4 . 1.382(6) ?
C5 H5 . 0.9300 ?
C4 H4 . 0.9300 ?
N3 O1 2_665 1.237(2) ?
N3 O1 3_565 1.237(2) ?
N3 O1 . 1.237(2) yes

loop_
_geom_hbond_atom_site_label_D
_geom_hbond_atom_site_label_H
_geom_hbond_atom_site_label_A
_geom_hbond_site_symmetry_A
_geom_hbond_distance_DH
_geom_hbond_distance_HA
_geom_hbond_distance_DA
_geom_hbond_angle_DHA
_geom_hbond_publ_flag
N2 H2B N2 5_675 0.86 2.41 2.850(7) 112.7 yes
N2 H2A O1 2_665 0.86 2.14 2.984(4) 167.4 yes

loop_
_geom_torsion_atom_site_label_1
_geom_torsion_atom_site_label_2
_geom_torsion_atom_site_label_3
_geom_torsion_atom_site_label_4
_geom_torsion_site_symmetry_1
_geom_torsion_site_symmetry_4
_geom_torsion
N1 Mn1 N1 C5 3_675 . -102.5(2)
N1 Mn1 N1 C5 5_675 . 167.0(3)
N1 Mn1 N1 C5 4 . 70.0(3)
N1 Mn1 N1 C5 2_765 . -4.0(3)
N1 Mn1 N1 C5 6_765 . -146.8(3)
N1 Mn1 N1 C1 3_675 . 99.4(3)
N1 Mn1 N1 C1 5_675 . 8.96(17)
N1 Mn1 N1 C1 4 . -88.1(2)
N1 Mn1 N1 C1 2_765 . -162.0(2)
N1 Mn1 N1 C1 6_765 . 55.1(5)
C5 N1 C1 C2 . . -6.9(5)
Mn1 N1 C1 C2 . . 151.4(3)
C5 N1 C1 C1 . 5_675 177.5(3)
Mn1 N1 C1 C1 . 5_675 -24.3(4)
C1 N1 C5 C4 . . -0.9(5)
Mn1 N1 C5 C4 . . -157.7(3)
C4 C3 C2 N2 . . 173.0(4)
C4 C3 C2 C1 . . -5.0(6)
N1 C1 C2 N2 . . -168.2(4)
C1 C1 C2 N2 5_675 . 7.0(6)
N1 C1 C2 C3 . . 9.7(5)
C1 C1 C2 C3 5_675 . -175.1(4)
C2 C3 C4 C5 . . -2.3(7)
N1 C5 C4 C3 . . 5.5(6)
